data_9004498
loop_
_publ_author_name
'Sherriff, B. L.'
'Sokolova, E. V.'
'Kabalov, Y. K.'
'Teertstra, D. K.'
'Kunath-Fandrei G'
'Goetz, S.'
'Jager, C.'

_publ_section_title
;Intermediate scapolite: 29Si MAS and 26Al SATRAS NMR spectroscopy and
 Rietveld structure-refinement Sample: PAM-22
;
_journal_name_full 'The Canadian Mineralogist'
_journal_page_first 1267
_journal_page_last 1283
_journal_volume 36
_journal_year 1998
_chemical_formula_sum 'Al3.68 Ca0.92 Cl0.82 K0.16 Na2.92 O24.72 S0.18 Si8.32'
_chemical_name_mineral Scapolite
_space_group_IT_number 86
_symmetry_space_group_name_Hall '-P 4bc'
_symmetry_space_group_name_H-M 'P 42/n :2'
_cell_angle_alpha 90
_cell_angle_beta 90
_cell_angle_gamma 90
_cell_formula_units_Z 2
_cell_length_a 12.0416
_cell_length_b 12.0416
_cell_length_c 7.5810
_cell_volume 1099.246
_database_code_amcsd 0005573
_exptl_crystal_density_diffrn 2.639
_cod_original_sg_symbol_H-M 'P 42/n'
_cod_original_formula_sum '(Na2.92 K.16 Ca.92) Si8.32 Al3.68 (Cl.82 S.18) O24.72'
_cod_database_code 9004498

loop_
_space_group_symop_operation_xyz
x,y,z
y,1/2-x,1/2-z
-y,1/2+x,1/2+z
1/2+x,1/2+y,-z
1/2-x,1/2-y,z
1/2-y,x,1/2-z
1/2+y,-x,1/2+z
-x,-y,-z

loop_
_atom_site_label
_atom_site_fract_x
_atom_site_fract_y
_atom_site_fract_z
_atom_site_occupancy
_atom_site_U_iso_or_equiv
_atom_site_type_symbol
_atom_site_attached_hydrogens
NaM 0.54040 0.61910 0.75200 0.73000 0.01520 Na 0
KM 0.54040 0.61910 0.75200 0.04000 0.01520 K 0
CaM 0.54040 0.61910 0.75200 0.23000 0.01520 Ca 0
SiT1 0.65980 0.58990 0.25000 1.00000 0.01520 Si 0
SiT2 0.16500 0.91200 0.04400 0.54000 0.02026 Si 0
AlT2 0.16500 0.91200 0.04400 0.46000 0.02026 Al 0
SiT3 0.08900 0.66400 0.95700 0.54000 0.02660 Si 0
AlT3 0.08900 0.66400 0.95700 0.46000 0.02660 Al 0
ClA 0.25000 0.25000 0.25000 0.82000 0.08359 Cl 0
SA 0.25000 0.25000 0.25000 0.18000 0.08359 S 0
O1 0.60170 0.70720 0.25500 1.00000 0.02280 O 0
O2 0.12800 0.94170 0.24900 1.00000 0.02406 O 0
O3 0.19900 0.59700 0.03000 1.00000 0.02533 O 0
O4 0.10200 0.80200 0.96300 1.00000 0.02153 O 0
O5 0.62100 0.52500 0.07100 1.00000 0.02153 O 0
O6 0.98000 0.62000 0.07600 1.00000 0.03293 O 0
O10 0.26800 0.35000 0.35600 0.18000 0.04433 O 0

loop_
_cod_changelog_entry_id
_cod_changelog_entry_author
_cod_changelog_entry_date
_cod_changelog_entry_text
1
;cod-tools version 3.8.0
Id: cif_guess_AMCSD_atom_types 9581 2023-05-17 12:35:41Z saulius
;
2023-05-23T09:16:40+03:00
;Derived atom types and hydrogen counts
from atom names that follow the AMCSD naming convention
(Wat == water, O-H == hydroxyl).
;

loop_
_cod_related_entry_id
_cod_related_entry_database
_cod_related_entry_code
1 AMCSD 0005573
